data_7009882
loop_
_publ_author_name
'Shukla, Atindra D.'
'Dave, Paresh C.'
'Suresh, Eringathodi'
'Das, Amitava'
'Dastidar, Parthasarathi'

_publ_section_title
;
 Multicomponent Zn-tetraphenylporphyrins: syntheses, characterization
 and their self assembly in the solid state
;
_journal_issue 23
_journal_name_full 'Journal of the Chemical Society, Dalton Transactions'
_journal_page_first 4459
_journal_paper_doi 10.1039/b004211k
_journal_year 2000
_chemical_formula_sum 'C116 H79 N13 O6 Zn2'
_chemical_formula_weight 1881.66
_chemical_name_systematic
; 
 ? 
;
_space_group_IT_number 5
_symmetry_cell_setting monoclinic
_symmetry_space_group_name_Hall 'C 2y'
_symmetry_space_group_name_H-M 'C 1 2 1'
_atom_sites_solution_hydrogens geom
_atom_sites_solution_primary direct
_atom_sites_solution_secondary difmap
_audit_creation_method SHELXL-97
_cell_angle_alpha 90.00
_cell_angle_beta 99.76(6)
_cell_angle_gamma 90.00
_cell_formula_units_Z 4
_cell_length_a 18.52(3)
_cell_length_b 13.474(11)
_cell_length_c 40.290(11)
_cell_measurement_reflns_used 25
_cell_measurement_temperature 293(2)
_cell_measurement_theta_max 11
_cell_measurement_theta_min 7
_cell_volume 9908(18)
_computing_cell_refinement CAD4-PC
_computing_data_collection CAD4-PC
_computing_data_reduction NRCVAX
_computing_molecular_graphics PLUTON
_computing_structure_refinement 'SHELXL-97 (Sheldrick, 1997)'
_computing_structure_solution 'SHELXS-97 (Sheldrick, 1990)'
_diffrn_ambient_temperature 293(2)
_diffrn_measured_fraction_theta_full 0.498
_diffrn_measured_fraction_theta_max 0.498
_diffrn_measurement_device_type CAD-4
_diffrn_measurement_method 'OMEGE-TWO THETA'
_diffrn_radiation_monochromator graphite
_diffrn_radiation_source 'fine-focus sealed tube'
_diffrn_radiation_type MoK/a
_diffrn_radiation_wavelength 0.70930
_diffrn_reflns_av_R_equivalents 0.0000
_diffrn_reflns_av_sigmaI/netI 0.0597
_diffrn_reflns_limit_h_max 19
_diffrn_reflns_limit_h_min -19
_diffrn_reflns_limit_k_max 14
_diffrn_reflns_limit_k_min 0
_diffrn_reflns_limit_l_max 43
_diffrn_reflns_limit_l_min 0
_diffrn_reflns_number 6784
_diffrn_reflns_theta_full 22.44
_diffrn_reflns_theta_max 22.44
_diffrn_reflns_theta_min 2.04
_diffrn_standards_interval_time 1Hr
_diffrn_standards_number 3
_exptl_absorpt_coefficient_mu 0.547
_exptl_crystal_colour 'WINE RED '
_exptl_crystal_density_diffrn 1.261
_exptl_crystal_density_method 'not measured'
_exptl_crystal_description PLATE
_exptl_crystal_F_000 3896
_exptl_crystal_size_max 0.13
_exptl_crystal_size_mid 0.08
_exptl_crystal_size_min 0.06
_refine_diff_density_max 0.934
_refine_diff_density_min -1.338
_refine_diff_density_rms 0.110
_refine_ls_abs_structure_details 'Flack H D (1983), Acta Cryst. A39, 876-881'
_refine_ls_abs_structure_Flack -0.02(5)
_refine_ls_extinction_method none
_refine_ls_goodness_of_fit_ref 1.577
_refine_ls_hydrogen_treatment mixed
_refine_ls_matrix_type fullcycle
_refine_ls_number_parameters 856
_refine_ls_number_reflns 6784
_refine_ls_number_restraints 1
_refine_ls_restrained_S_all 1.577
_refine_ls_R_factor_all 0.1143
_refine_ls_R_factor_gt 0.0799
_refine_ls_shift/su_max 0.565
_refine_ls_shift/su_mean 0.124
_refine_ls_structure_factor_coef Fsqd
_refine_ls_weighting_details 'w=1/[\s^2^(Fo^2^)+(0.1000P)^2^+0.0000P] where P=(Fo^2^+2Fc^2^)/3'
_refine_ls_weighting_scheme calc
_refine_ls_wR_factor_gt 0.2256
_refine_ls_wR_factor_ref 0.2400
_reflns_number_gt 4369
_reflns_number_total 6784
_reflns_threshold_expression >2sigma(I)
_cod_data_source_file b004211k.txt
_cod_data_source_block 002das2
_cod_depositor_comments
;
The following automatic conversions were performed:
'_symmetry_cell_setting' value 'Monoclinic' changed to 'monoclinic'
according to '/home/saulius/struct/CIF-dictionaries/cif_core.dic'
dictionary named 'cif_core.dic' version 2.4.1 from 2010-06-29.

Automatic conversion script
Id: cif_fix_enum 1527 2010-12-29 10:47:43Z saulius 

The following automatic conversions were performed:

'_refine_ls_weighting_scheme' value 'calc
w=1/[\s^2^(Fo^2^)+(0.1000P)^2^+0.0000P] where P=(Fo^2^+2Fc^2^)/3' was
changed to 'calc'. New tag '_refine_ls_weighting_details' was
created. The value of the new tag was set to
'w=1/[\s^2^(Fo^2^)+(0.1000P)^2^+0.0000P] where P=(Fo^2^+2Fc^2^)/3'.

Automatic conversion script
Id: cif_fix_values 3143 2015-03-26 13:38:13Z robertas 
;
_cod_original_cell_volume 9911(17)
_cod_original_sg_symbol_H-M C2
_cod_database_code 7009882

loop_
_symmetry_equiv_pos_as_xyz
'x, y, z'
'-x, y, -z'
'x+1/2, y+1/2, z'
'-x+1/2, y+1/2, -z'

loop_
_atom_site_label
_atom_site_type_symbol
_atom_site_fract_x
_atom_site_fract_y
_atom_site_fract_z
_atom_site_U_iso_or_equiv
_atom_site_adp_type
_atom_site_occupancy
_atom_site_calc_flag
_atom_site_refinement_flags
_atom_site_disorder_assembly
_atom_site_disorder_group
Zn1 Zn 0.31517(8) 0.11514(10) 0.37095(3) 0.0384(5) Uani 1 d . . .
N5 N 0.3859(3) 0.0958(6) 0.42003(13) 0.037(2) Uani 1 d G . .
C45 C 0.4549(4) 0.0532(6) 0.42266(15) 0.045(3) Uani 1 d G . .
H45 H 0.4709 0.0288 0.4035 0.054 Uiso 1 calc R . .
C46 C 0.5001(3) 0.0468(6) 0.45386(19) 0.054(4) Uani 1 d G . .
H46 H 0.5463 0.0182 0.4556 0.064 Uiso 1 calc R . .
C47 C 0.4763(4) 0.0832(6) 0.48243(14) 0.037(3) Uani 1 d G . .
C48 C 0.4073(4) 0.1259(6) 0.47980(14) 0.050(4) Uani 1 d G . .
H48 H 0.3913 0.1502 0.4989 0.061 Uiso 1 calc R . .
C49 C 0.3621(3) 0.1322(6) 0.44860(17) 0.043(3) Uani 1 d G . .
H49 H 0.3159 0.1608 0.4468 0.052 Uiso 1 calc R . .
N1 N 0.3931(4) 0.0771(6) 0.3390(2) 0.021(2) Uiso 1 d . . .
N2 N 0.2761(6) -0.0208(10) 0.3707(3) 0.059(3) Uani 1 d . . .
N3 N 0.2205(6) 0.1585(8) 0.3913(3) 0.047(3) Uani 1 d . . .
N4 N 0.3353(6) 0.2636(8) 0.3600(3) 0.046(3) Uani 1 d . . .
C1 C 0.4301(7) 0.1445(9) 0.3232(3) 0.043(3) Uani 1 d . . .
C2 C 0.4765(10) 0.0863(11) 0.3026(4) 0.069(5) Uani 1 d . . .
H2 H 0.5060 0.1124 0.2882 0.083 Uiso 1 calc R . .
C3 C 0.4671(11) -0.0089(13) 0.3088(4) 0.080(5) Uani 1 d . . .
H3 H 0.4891 -0.0616 0.2995 0.096 Uiso 1 calc R . .
C4 C 0.4177(7) -0.0173(9) 0.3323(3) 0.038(3) Uani 1 d . . .
C5 C 0.3843(6) -0.1035(8) 0.3412(3) 0.025(3) Uani 1 d . . .
C21 C 0.4183(4) -0.1974(5) 0.3323(2) 0.046(3) Uani 1 d G . .
C22 C 0.3765(4) -0.2670(6) 0.3120(2) 0.043(3) Uani 1 d G . .
H22 H 0.3274 -0.2542 0.3037 0.051 Uiso 1 calc R . .
C23 C 0.4081(5) -0.3555(6) 0.3041(2) 0.077(5) Uani 1 d G . .
H23 H 0.3801 -0.4020 0.2905 0.093 Uiso 1 calc R . .
C24 C 0.4815(5) -0.3746(5) 0.3165(2) 0.053(4) Uani 1 d G . .
H24 H 0.5026 -0.4338 0.3112 0.063 Uiso 1 calc R . .
C25 C 0.5232(4) -0.3051(6) 0.3368(2) 0.051(4) Uani 1 d G . .
H25 H 0.5723 -0.3178 0.3451 0.061 Uiso 1 calc R . .
C26 C 0.4916(4) -0.2165(6) 0.3447(2) 0.063(4) Uani 1 d G . .
H26 H 0.5196 -0.1700 0.3583 0.075 Uiso 1 calc R . .
C6 C 0.3212(8) -0.1105(11) 0.3594(4) 0.058(4) Uani 1 d . . .
C7 C 0.2906(7) -0.2009(10) 0.3676(3) 0.041(3) Uani 1 d . . .
H7 H 0.3043 -0.2643 0.3620 0.049 Uiso 1 calc R . .
C8 C 0.2349(11) -0.1763(14) 0.3861(5) 0.093(6) Uani 1 d . . .
H8 H 0.2078 -0.2211 0.3965 0.111 Uiso 1 calc R . .
C9 C 0.2272(6) -0.0683(8) 0.3863(3) 0.031(3) Uani 1 d . . .
C10 C 0.1761(8) -0.0111(10) 0.4026(3) 0.052(4) Uani 1 d . . .
C27 C 0.1272(5) -0.0669(7) 0.4208(2) 0.051(4) Uani 1 d G . .
C28 C 0.0573(5) -0.0912(7) 0.4043(2) 0.054(4) Uani 1 d G . .
H28 H 0.0427 -0.0738 0.3818 0.064 Uiso 1 calc R . .
C29 C 0.0093(5) -0.1414(8) 0.4214(3) 0.100(7) Uani 1 d G . .
H29 H -0.0375 -0.1577 0.4103 0.120 Uiso 1 calc R . .
C30 C 0.0311(6) -0.1673(8) 0.4550(3) 0.077(5) Uani 1 d G . .
H30 H -0.0010 -0.2009 0.4664 0.092 Uiso 1 calc R . .
C31 C 0.1010(7) -0.1431(9) 0.4715(2) 0.098(7) Uani 1 d G . .
H31 H 0.1156 -0.1604 0.4939 0.118 Uiso 1 calc R . .
C32 C 0.1490(5) -0.0928(8) 0.4544(2) 0.095(7) Uani 1 d G . .
H32 H 0.1958 -0.0766 0.4654 0.114 Uiso 1 calc R . .
C11 C 0.1758(7) 0.0912(10) 0.4043(3) 0.040(3) Uani 1 d . . .
C12 C 0.1312(9) 0.1480(10) 0.4219(4) 0.061(4) Uani 1 d . . .
H12 H 0.0982 0.1227 0.4347 0.073 Uiso 1 calc R . .
C13 C 0.1445(11) 0.2498(15) 0.4169(5) 0.092(6) Uani 1 d . . .
H13 H 0.1223 0.3035 0.4257 0.110 Uiso 1 calc R . .
C14 C 0.1970(8) 0.2532(9) 0.3965(3) 0.041(3) Uani 1 d . . .
C15 C 0.2341(7) 0.3402(9) 0.3894(3) 0.037(3) Uani 1 d . . .
C33 C 0.2017(5) 0.4341(6) 0.3966(2) 0.050(4) Uani 1 d G . .
C34 C 0.1479(6) 0.4801(8) 0.3735(2) 0.089(6) Uani 1 d G . .
H34 H 0.1324 0.4514 0.3525 0.107 Uiso 1 calc R . .
C35 C 0.1172(6) 0.5690(8) 0.3817(3) 0.095(7) Uani 1 d G . .
H35 H 0.0812 0.5998 0.3662 0.114 Uiso 1 calc R . .
C36 C 0.1403(7) 0.6119(6) 0.4131(4) 0.117(9) Uani 1 d G . .
H36 H 0.1198 0.6714 0.4186 0.140 Uiso 1 calc R . .
C37 C 0.1941(7) 0.5659(8) 0.4362(3) 0.082(6) Uani 1 d G . .
H37 H 0.2096 0.5946 0.4572 0.098 Uiso 1 calc R . .
C38 C 0.2248(5) 0.4770(7) 0.4280(2) 0.065(4) Uani 1 d G . .
H38 H 0.2608 0.4462 0.4435 0.078 Uiso 1 calc R . .
C16 C 0.2924(8) 0.3442(9) 0.3681(3) 0.043(4) Uani 1 d . . .
C17 C 0.3214(9) 0.4339(10) 0.3584(4) 0.058(4) Uani 1 d . . .
H17 H 0.3094 0.4983 0.3637 0.069 Uiso 1 calc R . .
C18 C 0.3720(11) 0.4034(13) 0.3391(4) 0.083(6) Uani 1 d . . .
H18 H 0.3995 0.4434 0.3272 0.099 Uiso 1 calc R . .
C19 C 0.3735(8) 0.3043(10) 0.3411(4) 0.050(4) Uani 1 d . . .
C20 C 0.4240(9) 0.2445(11) 0.3238(4) 0.062(4) Uani 1 d . . .
C39 C 0.4767(5) 0.3051(6) 0.3063(2) 0.045(3) Uani 1 d G . .
C40 C 0.5499(5) 0.3191(7) 0.32016(19) 0.070(5) Uani 1 d G . .
H40 H 0.5688 0.2909 0.3409 0.084 Uiso 1 calc R . .
C41 C 0.5949(4) 0.3751(7) 0.3031(2) 0.052(4) Uani 1 d G . .
H41 H 0.6439 0.3844 0.3124 0.062 Uiso 1 calc R . .
C42 C 0.5666(5) 0.4171(7) 0.2721(2) 0.083(6) Uani 1 d G . .
H42 H 0.5967 0.4546 0.2607 0.099 Uiso 1 calc R . .
C43 C 0.4933(6) 0.4032(7) 0.25820(19) 0.062(4) Uani 1 d G . .
H43 H 0.4744 0.4313 0.2375 0.074 Uiso 1 calc R . .
C44 C 0.4484(4) 0.3472(7) 0.2753(2) 0.076(5) Uani 1 d G . .
H44 H 0.3994 0.3378 0.2660 0.091 Uiso 1 calc R . .
Zn2 Zn 0.18298(8) 0.58622(11) 0.12895(4) 0.0423(6) Uani 1 d . . .
N5' N 0.1139(3) 0.5969(5) 0.07895(14) 0.036(2) Uani 1 d G . .
C45' C 0.1417(3) 0.5783(6) 0.04962(18) 0.053(4) Uani 1 d G . .
H45' H 0.1893 0.5549 0.0509 0.064 Uiso 1 calc R . .
C46' C 0.0984(4) 0.5947(6) 0.01840(14) 0.042(3) Uani 1 d G . .
H46' H 0.1170 0.5822 -0.0012 0.051 Uiso 1 calc R . .
C47' C 0.0272(4) 0.6297(6) 0.01652(14) 0.039(3) Uani 1 d G . .
C48' C -0.0006(3) 0.6483(7) 0.04584(18) 0.043(3) Uani 1 d G . .
H48' H -0.0482 0.6717 0.0446 0.051 Uiso 1 calc R . .
C49' C 0.0427(4) 0.6319(6) 0.07706(14) 0.055(4) Uani 1 d G . .
H49' H 0.0241 0.6444 0.0967 0.066 Uiso 1 calc R . .
N1' N 0.1743(5) 0.4430(7) 0.1431(2) 0.036(3) Uani 1 d . . .
N2' N 0.2760(5) 0.5503(7) 0.1102(2) 0.027(2) Uani 1 d . . .
N3' N 0.2152(4) 0.7373(6) 0.1304(2) 0.018(2) Uani 1 d . . .
N4' N 0.1077(7) 0.6233(9) 0.1592(3) 0.061(3) Uani 1 d . . .
C1' C 0.1141(7) 0.4074(9) 0.1597(3) 0.038(3) Uani 1 d . . .
C2' C 0.1215(7) 0.2941(8) 0.1574(3) 0.037(3) Uani 1 d . . .
H2' H 0.0922 0.2485 0.1663 0.044 Uiso 1 calc R . .
C3' C 0.1752(8) 0.2707(10) 0.1413(4) 0.058(4) Uani 1 d . . .
H3' H 0.1903 0.2064 0.1377 0.069 Uiso 1 calc R . .
C4' C 0.2084(7) 0.3636(9) 0.1294(3) 0.042(3) Uani 1 d . . .
C5' C 0.2644(9) 0.3702(10) 0.1138(3) 0.054(4) Uani 1 d . . .
C21' C 0.2999(5) 0.2696(6) 0.1039(3) 0.053(4) Uani 1 d G . .
C22' C 0.3552(5) 0.2270(7) 0.1272(2) 0.044(3) Uani 1 d G . .
H22' H 0.3713 0.2584 0.1477 0.053 Uiso 1 calc R . .
C23' C 0.3864(5) 0.1375(7) 0.1199(3) 0.076(5) Uani 1 d G . .
H23' H 0.4234 0.1091 0.1355 0.091 Uiso 1 calc R . .
C24' C 0.3623(6) 0.0906(6) 0.0893(3) 0.065(5) Uani 1 d G . .
H24' H 0.3832 0.0307 0.0844 0.078 Uiso 1 calc R . .
C25' C 0.3071(7) 0.1332(8) 0.0660(2) 0.109(8) Uani 1 d G . .
H25' H 0.2910 0.1018 0.0455 0.131 Uiso 1 calc R . .
C26' C 0.2759(5) 0.2227(8) 0.0733(2) 0.095(6) Uani 1 d G . .
H26' H 0.2389 0.2511 0.0577 0.114 Uiso 1 calc R . .
C6' C 0.2948(7) 0.4568(9) 0.1015(3) 0.038(3) Uani 1 d . . .
C7' C 0.3570(7) 0.4614(8) 0.0836(3) 0.034(3) Uani 1 d . . .
H7' H 0.3811 0.4069 0.0765 0.041 Uiso 1 calc R . .
C8' C 0.3734(9) 0.5548(11) 0.0793(4) 0.057(4) Uani 1 d . . .
H8' H 0.4099 0.5800 0.0684 0.069 Uiso 1 calc R . .
C9' C 0.3204(7) 0.6107(9) 0.0957(3) 0.044(3) Uani 1 d . . .
C10' C 0.3164(8) 0.7153(9) 0.0978(3) 0.045(3) Uani 1 d . . .
C27' C 0.3745(6) 0.7703(7) 0.0803(2) 0.062(4) Uani 1 d G . .
C28' C 0.4443(6) 0.7917(8) 0.0975(2) 0.079(5) Uani 1 d G . .
H28' H 0.4579 0.7720 0.1198 0.095 Uiso 1 calc R . .
C29' C 0.4937(5) 0.8426(8) 0.0814(3) 0.075(5) Uani 1 d G . .
H29' H 0.5404 0.8569 0.0929 0.090 Uiso 1 calc R . .
C30' C 0.4734(6) 0.8721(8) 0.0481(3) 0.089(6) Uani 1 d G . .
H30' H 0.5065 0.9061 0.0373 0.107 Uiso 1 calc R . .
C31' C 0.4036(7) 0.8507(8) 0.0308(2) 0.085(6) Uani 1 d G . .
H31' H 0.3900 0.8704 0.0085 0.102 Uiso 1 calc R . .
C32' C 0.3542(5) 0.7997(8) 0.0469(2) 0.068(4) Uani 1 d G . .
H32' H 0.3075 0.7854 0.0354 0.082 Uiso 1 calc R . .
C11' C 0.2672(10) 0.7699(11) 0.1135(4) 0.070(5) Uani 1 d . . .
C12' C 0.2688(7) 0.8748(9) 0.1146(3) 0.035(3) Uani 1 d . . .
H12' H 0.3013 0.9160 0.1059 0.042 Uiso 1 calc R . .
C13' C 0.2202(10) 0.9005(10) 0.1289(4) 0.071(5) Uani 1 d . . .
H13' H 0.2080 0.9662 0.1325 0.085 Uiso 1 calc R . .
C14' C 0.1819(6) 0.8121(9) 0.1404(3) 0.030(3) Uiso 1 d . . .
C15' C 0.1307(9) 0.8071(11) 0.1564(4) 0.059(4) Uani 1 d . . .
C33' C 0.0879(4) 0.9039(5) 0.1657(2) 0.038(3) Uani 1 d G . .
C34' C 0.0146(4) 0.9197(6) 0.1523(2) 0.049(4) Uani 1 d G . .
H34' H -0.0103 0.8744 0.1371 0.059 Uiso 1 calc R . .
C35' C -0.0213(4) 1.0032(7) 0.1615(2) 0.062(4) Uani 1 d G . .
H35' H -0.0703 1.0138 0.1525 0.074 Uiso 1 calc R . .
C36' C 0.0160(6) 1.0708(6) 0.1842(2) 0.079(5) Uani 1 d G . .
H36' H -0.0081 1.1267 0.1904 0.094 Uiso 1 calc R . .
C37' C 0.0892(6) 1.0550(6) 0.1977(2) 0.052(4) Uani 1 d G . .
H37' H 0.1142 1.1003 0.2129 0.062 Uiso 1 calc R . .
C38' C 0.1252(4) 0.9716(7) 0.1885(2) 0.070(5) Uani 1 d G . .
H38' H 0.1742 0.9610 0.1975 0.084 Uiso 1 calc R . .
C16' C 0.0930(6) 0.7174(8) 0.1697(3) 0.031(3) Uani 1 d . . .
C17' C 0.0395(7) 0.7130(9) 0.1900(3) 0.036(3) Uani 1 d . . .
H17' H 0.0178 0.7673 0.1986 0.043 Uiso 1 calc R . .
C18' C 0.0246(7) 0.6179(9) 0.1949(3) 0.042(3) Uiso 1 d . . .
H18' H -0.0081 0.5933 0.2080 0.050 Uiso 1 calc R . .
C19' C 0.0674(7) 0.5633(9) 0.1767(3) 0.038(3) Uani 1 d . . .
C20' C 0.0697(7) 0.4590(8) 0.1752(3) 0.033(3) Uani 1 d . . .
C39' C 0.0172(5) 0.4042(6) 0.1950(2) 0.055(4) Uani 1 d G . .
C40' C -0.0543(5) 0.3881(7) 0.1789(2) 0.049(4) Uani 1 d G . .
H40' H -0.0708 0.4165 0.1580 0.059 Uiso 1 calc R . .
C41' C -0.1011(4) 0.3295(8) 0.1942(3) 0.098(6) Uani 1 d G . .
H41' H -0.1490 0.3187 0.1834 0.118 Uiso 1 calc R . .
C42' C -0.0764(5) 0.2871(7) 0.2255(3) 0.055(4) Uani 1 d G . .
H42' H -0.1077 0.2480 0.2357 0.066 Uiso 1 calc R . .
C43' C -0.0049(6) 0.3033(7) 0.24155(19) 0.079(5) Uani 1 d G . .
H43' H 0.0117 0.2749 0.2625 0.094 Uiso 1 calc R . .
C44' C 0.0420(4) 0.3619(7) 0.2263(2) 0.053(4) Uani 1 d G . .
H44' H 0.0898 0.3727 0.2371 0.064 Uiso 1 calc R . .

loop_
_atom_site_aniso_label
_atom_site_aniso_U_11
_atom_site_aniso_U_22
_atom_site_aniso_U_33
_atom_site_aniso_U_23
_atom_site_aniso_U_13
_atom_site_aniso_U_12
Zn1 0.0526(10) 0.0310(9) 0.0313(8) 0.0038(7) 0.0063(7) -0.0018(7)
N5 0.035(6) 0.044(6) 0.035(6) -0.003(5) 0.015(5) 0.006(5)
C45 0.053(9) 0.049(8) 0.033(8) 0.017(6) 0.006(7) -0.014(7)
C46 0.035(8) 0.083(11) 0.044(9) 0.005(8) 0.009(7) 0.007(7)
C47 0.047(8) 0.034(7) 0.026(7) 0.004(6) -0.005(6) -0.017(6)
C48 0.065(9) 0.057(9) 0.032(7) -0.005(7) 0.017(7) 0.018(8)
C49 0.017(6) 0.075(10) 0.037(8) 0.010(7) 0.002(6) -0.004(6)
N2 0.045(8) 0.084(9) 0.051(8) 0.009(7) 0.015(6) 0.012(7)
N3 0.052(7) 0.051(7) 0.043(7) -0.001(6) 0.026(6) 0.014(6)
N4 0.056(7) 0.043(7) 0.046(7) 0.010(5) 0.033(6) -0.001(6)
C1 0.064(9) 0.040(8) 0.031(7) -0.004(6) 0.025(7) -0.005(6)
C2 0.120(14) 0.047(10) 0.045(9) 0.004(7) 0.027(9) -0.025(9)
C3 0.114(16) 0.065(12) 0.067(12) 0.005(9) 0.030(11) 0.012(11)
C4 0.042(8) 0.034(7) 0.035(7) 0.002(6) -0.004(6) 0.003(6)
C5 0.045(7) 0.021(6) 0.013(6) 0.002(5) 0.016(5) -0.002(5)
C21 0.063(10) 0.041(8) 0.035(8) 0.005(6) 0.010(7) -0.005(7)
C22 0.057(9) 0.024(7) 0.042(8) 0.005(6) -0.005(7) -0.006(6)
C23 0.127(16) 0.055(11) 0.051(10) 0.001(8) 0.017(11) 0.006(10)
C24 0.097(12) 0.021(7) 0.041(8) -0.001(6) 0.011(8) 0.001(8)
C25 0.060(10) 0.043(8) 0.053(9) 0.019(7) 0.018(8) 0.015(7)
C26 0.092(12) 0.051(9) 0.037(8) -0.011(7) -0.010(8) 0.026(9)
C6 0.069(11) 0.049(9) 0.051(9) 0.023(7) -0.003(8) -0.017(8)
C7 0.054(8) 0.038(7) 0.040(8) 0.009(6) 0.031(7) -0.004(6)
C8 0.124(17) 0.067(12) 0.084(14) -0.001(10) 0.011(13) -0.025(12)
C9 0.028(7) 0.016(6) 0.044(8) 0.010(5) -0.002(6) 0.003(5)
C10 0.083(11) 0.047(9) 0.027(8) 0.007(6) 0.014(7) -0.010(8)
C27 0.064(10) 0.032(7) 0.052(9) 0.005(6) -0.001(8) -0.001(7)
C28 0.071(11) 0.038(8) 0.053(9) 0.007(7) 0.014(8) -0.026(8)
C29 0.118(17) 0.080(14) 0.113(18) 0.006(12) 0.054(15) -0.024(12)
C30 0.118(16) 0.054(10) 0.070(13) 0.004(9) 0.048(12) -0.019(10)
C31 0.17(2) 0.079(13) 0.061(12) 0.014(10) 0.054(14) -0.018(14)
C32 0.101(15) 0.087(14) 0.092(15) 0.044(12) 0.004(12) -0.037(12)
C11 0.044(8) 0.045(8) 0.027(6) 0.008(6) -0.004(6) -0.013(7)
C12 0.088(12) 0.040(9) 0.062(10) -0.002(7) 0.034(9) -0.015(8)
C13 0.092(15) 0.099(16) 0.075(14) -0.007(11) -0.013(12) -0.008(12)
C14 0.054(9) 0.037(8) 0.036(8) -0.003(6) 0.019(7) 0.007(7)
C15 0.038(8) 0.035(8) 0.041(8) 0.010(6) 0.014(6) 0.002(6)
C33 0.049(9) 0.053(9) 0.048(9) 0.007(7) 0.008(7) -0.017(7)
C34 0.084(13) 0.058(11) 0.121(17) 0.009(11) 0.006(12) 0.014(10)
C35 0.116(16) 0.065(12) 0.119(18) 0.044(12) 0.062(14) 0.043(12)
C36 0.137(19) 0.054(12) 0.20(3) -0.013(15) 0.13(2) -0.023(13)
C37 0.092(14) 0.076(13) 0.088(14) -0.021(10) 0.041(12) 0.001(11)
C38 0.073(11) 0.037(8) 0.084(12) -0.009(8) 0.013(9) 0.018(8)
C16 0.079(10) 0.037(8) 0.019(7) 0.005(6) 0.019(7) -0.004(7)
C17 0.091(12) 0.038(8) 0.055(9) 0.001(7) 0.041(9) -0.020(8)
C18 0.131(17) 0.072(13) 0.049(11) 0.011(9) 0.028(11) -0.030(11)
C19 0.061(10) 0.031(8) 0.046(9) 0.000(7) -0.025(8) 0.023(7)
C20 0.079(12) 0.045(10) 0.059(10) 0.020(8) -0.002(9) -0.004(8)
C39 0.066(10) 0.028(7) 0.044(9) 0.000(6) 0.015(7) 0.004(7)
C40 0.108(14) 0.060(10) 0.042(9) 0.021(8) 0.008(9) -0.011(10)
C41 0.055(9) 0.052(9) 0.055(9) 0.012(7) 0.025(8) 0.000(7)
C42 0.105(15) 0.085(13) 0.071(12) 0.006(10) 0.050(11) -0.043(11)
C43 0.106(14) 0.041(8) 0.043(10) 0.015(7) 0.022(9) -0.012(9)
C44 0.114(15) 0.039(9) 0.070(11) -0.003(8) 0.002(11) 0.003(9)
Zn2 0.0550(10) 0.0341(9) 0.0362(9) 0.0035(7) 0.0033(7) -0.0037(8)
N5' 0.019(5) 0.035(6) 0.051(6) 0.002(5) -0.003(5) -0.005(4)
C45' 0.067(10) 0.052(9) 0.045(9) -0.012(7) 0.021(8) 0.011(7)
C46' 0.045(8) 0.046(8) 0.031(7) 0.006(6) -0.005(6) -0.015(6)
C47' 0.042(8) 0.042(7) 0.032(7) -0.001(6) 0.001(6) 0.011(6)
C48' 0.032(7) 0.051(8) 0.044(8) -0.011(6) 0.003(6) 0.014(6)
C49' 0.077(11) 0.041(8) 0.040(8) -0.023(6) -0.007(7) 0.026(7)
N1' 0.044(6) 0.029(6) 0.030(6) 0.009(5) -0.006(5) -0.016(5)
N2' 0.024(5) 0.026(5) 0.031(6) 0.002(4) 0.002(4) -0.001(4)
N3' 0.020(5) 0.003(4) 0.034(5) 0.005(4) 0.012(4) 0.001(4)
N4' 0.101(10) 0.050(7) 0.036(6) -0.002(6) 0.019(7) 0.015(7)
C1' 0.069(9) 0.021(6) 0.030(7) 0.005(5) 0.029(7) -0.019(6)
C2' 0.050(8) 0.011(6) 0.048(8) 0.006(5) 0.007(7) 0.015(6)
C3' 0.065(10) 0.024(7) 0.082(11) -0.006(7) 0.004(9) 0.010(7)
C4' 0.039(8) 0.029(7) 0.058(9) -0.002(6) 0.008(7) 0.008(6)
C5' 0.068(11) 0.047(9) 0.042(9) -0.013(7) -0.003(8) -0.002(8)
C21' 0.062(10) 0.033(8) 0.070(11) 0.000(7) 0.030(8) 0.017(7)
C22' 0.037(8) 0.043(8) 0.055(9) 0.007(7) 0.015(7) 0.000(6)
C23' 0.072(11) 0.063(11) 0.095(14) 0.014(10) 0.025(11) 0.008(10)
C24' 0.066(11) 0.029(8) 0.099(14) 0.009(9) 0.009(10) 0.005(8)
C25' 0.14(2) 0.075(14) 0.126(19) -0.043(13) 0.056(17) -0.021(14)
C26' 0.124(17) 0.098(16) 0.066(13) -0.021(11) 0.025(12) 0.006(13)
C6' 0.038(8) 0.033(8) 0.044(8) 0.010(6) 0.009(6) 0.001(6)
C7' 0.057(8) 0.024(7) 0.026(7) -0.005(5) 0.020(6) 0.002(6)
C8' 0.076(11) 0.047(9) 0.043(9) 0.004(7) -0.009(8) -0.001(8)
C9' 0.055(8) 0.038(8) 0.041(7) 0.001(6) 0.016(7) 0.005(7)
C10' 0.060(10) 0.032(8) 0.041(8) -0.001(6) 0.001(7) 0.003(7)
C27' 0.102(13) 0.039(8) 0.054(11) 0.003(7) 0.036(10) -0.008(8)
C28' 0.084(13) 0.100(14) 0.058(11) -0.005(10) 0.026(10) -0.026(11)
C29' 0.097(14) 0.049(10) 0.074(12) -0.005(9) -0.001(11) -0.004(9)
C30' 0.112(17) 0.042(10) 0.124(18) -0.010(11) 0.049(14) -0.002(10)
C31' 0.106(15) 0.075(13) 0.069(12) 0.018(10) -0.001(11) -0.023(11)
C32' 0.101(13) 0.066(10) 0.041(9) 0.008(8) 0.020(9) 0.005(9)
C11' 0.122(15) 0.051(10) 0.038(9) 0.007(7) 0.017(10) -0.038(10)
C12' 0.037(8) 0.025(7) 0.047(8) 0.005(6) 0.017(7) 0.009(6)
C13' 0.105(14) 0.019(7) 0.091(13) -0.011(8) 0.023(12) 0.001(8)
C15' 0.080(12) 0.043(9) 0.054(10) 0.002(7) 0.007(9) -0.003(8)
C33' 0.035(8) 0.030(7) 0.050(8) 0.006(6) 0.014(6) 0.000(6)
C34' 0.061(10) 0.042(8) 0.044(8) 0.002(7) 0.008(7) -0.014(7)
C35' 0.058(10) 0.073(11) 0.060(11) -0.009(9) 0.022(9) 0.009(9)
C36' 0.115(16) 0.068(12) 0.057(11) 0.003(9) 0.028(11) 0.011(11)
C37' 0.074(11) 0.028(7) 0.053(9) -0.009(6) 0.009(8) -0.011(7)
C38' 0.079(12) 0.066(11) 0.071(12) 0.000(9) 0.027(10) -0.020(9)
C16' 0.029(7) 0.029(7) 0.038(7) -0.002(6) 0.016(6) 0.001(5)
C17' 0.061(9) 0.030(7) 0.018(6) -0.007(5) 0.010(6) -0.009(6)
C19' 0.044(8) 0.034(7) 0.036(7) 0.009(6) 0.008(6) -0.009(6)
C20' 0.061(8) 0.023(6) 0.020(6) -0.005(5) 0.022(6) -0.005(6)
C39' 0.096(12) 0.026(7) 0.046(9) -0.001(6) 0.016(8) -0.006(8)
C40' 0.051(9) 0.047(9) 0.051(9) 0.002(7) 0.014(7) -0.014(7)
C41' 0.098(15) 0.090(15) 0.104(17) -0.004(13) 0.008(13) -0.026(12)
C42' 0.070(11) 0.034(8) 0.064(11) -0.002(7) 0.018(9) 0.000(8)
C43' 0.137(17) 0.058(11) 0.043(11) 0.001(8) 0.023(12) 0.018(11)
C44' 0.071(10) 0.055(9) 0.036(8) 0.008(7) 0.015(8) -0.011(8)

loop_
_atom_type_symbol
_atom_type_description
_atom_type_scat_dispersion_real
_atom_type_scat_dispersion_imag
_atom_type_scat_source
C C 0.0033 0.0016 'International Tables Vol C Tables 4.2.6.8 and 6.1.1.4'
Zn Zn 0.2839 1.4301 'International Tables Vol C Tables 4.2.6.8 and 6.1.1.4'
O O 0.0106 0.0060 'International Tables Vol C Tables 4.2.6.8 and 6.1.1.4'
N N 0.0061 0.0033 'International Tables Vol C Tables 4.2.6.8 and 6.1.1.4'
H H 0.0000 0.0000 'International Tables Vol C Tables 4.2.6.8 and 6.1.1.4'

loop_
_geom_angle_atom_site_label_1
_geom_angle_atom_site_label_2
_geom_angle_atom_site_label_3
_geom_angle
_geom_angle_site_symmetry_1
_geom_angle_site_symmetry_3
_geom_angle_publ_flag
N2 Zn1 N4 164.9(6) . . ?
N2 Zn1 N3 86.0(6) . . ?
N4 Zn1 N3 90.4(5) . . ?
N2 Zn1 N1 93.4(5) . . ?
N4 Zn1 N1 86.5(5) . . ?
N3 Zn1 N1 166.0(5) . . ?
N2 Zn1 N5 93.3(5) . . ?
N4 Zn1 N5 101.7(4) . . ?
N3 Zn1 N5 95.2(4) . . ?
N1 Zn1 N5 98.8(4) . . ?
C45 N5 C49 120.0 . . ?
C45 N5 Zn1 121.2(4) . . ?
C49 N5 Zn1 118.7(4) . . ?
C46 C45 N5 120.0 . . ?
C45 C46 C47 120.0 . . ?
C46 C47 C48 120.0 . . ?
C46 C47 C47 123.5(10) . 2_656 ?
C48 C47 C47 116.4(10) . 2_656 ?
C49 C48 C47 120.0 . . ?
C48 C49 N5 120.0 . . ?
C4 N1 C1 108.1(11) . . ?
C4 N1 Zn1 127.5(9) . . ?
C1 N1 Zn1 124.2(9) . . ?
C9 N2 C6 101.5(13) . . ?
C9 N2 Zn1 135.7(11) . . ?
C6 N2 Zn1 120.1(11) . . ?
C11 N3 C14 108.8(13) . . ?
C11 N3 Zn1 123.1(10) . . ?
C14 N3 Zn1 127.8(11) . . ?
C19 N4 C16 101.6(13) . . ?
C19 N4 Zn1 133.4(12) . . ?
C16 N4 Zn1 123.8(10) . . ?
C20 C1 N1 127.4(14) . . ?
C20 C1 C2 125.7(15) . . ?
N1 C1 C2 106.8(13) . . ?
C3 C2 C1 107.0(19) . . ?
C2 C3 C4 109(2) . . ?
N1 C4 C5 122.4(12) . . ?
N1 C4 C3 109.0(14) . . ?
C5 C4 C3 126.9(15) . . ?
C4 C5 C6 127.1(13) . . ?
C4 C5 C21 115.0(11) . . ?
C6 C5 C21 117.8(12) . . ?
C22 C21 C26 120.0 . . ?
C22 C21 C5 120.0(8) . . ?
C26 C21 C5 119.9(8) . . ?
C23 C22 C21 120.0 . . ?
C24 C23 C22 120.0 . . ?
C25 C24 C23 120.0 . . ?
C24 C25 C26 120.0 . . ?
C25 C26 C21 120.0 . . ?
C7 C6 C5 123.6(16) . . ?
C7 C6 N2 110.0(14) . . ?
C5 C6 N2 126.4(15) . . ?
C8 C7 C6 106.3(17) . . ?
C7 C8 C9 108.5(19) . . ?
N2 C9 C10 119.7(14) . . ?
N2 C9 C8 113.5(16) . . ?
C10 C9 C8 126.7(16) . . ?
C11 C10 C9 123.9(15) . . ?
C11 C10 C27 118.7(14) . . ?
C9 C10 C27 117.2(13) . . ?
C28 C27 C32 120.0 . . ?
C28 C27 C10 119.2(11) . . ?
C32 C27 C10 120.8(11) . . ?
C29 C28 C27 120.0 . . ?
C28 C29 C30 120.0 . . ?
C29 C30 C31 120.0 . . ?
C32 C31 C30 120.0 . . ?
C31 C32 C27 120.0 . . ?
N3 C11 C10 128.7(14) . . ?
N3 C11 C12 106.0(14) . . ?
C10 C11 C12 125.3(15) . . ?
C11 C12 C13 109.1(18) . . ?
C14 C13 C12 106(2) . . ?
C13 C14 N3 109.6(17) . . ?
C13 C14 C15 124.5(18) . . ?
N3 C14 C15 124.1(15) . . ?
C14 C15 C33 116.8(13) . . ?
C14 C15 C16 124.9(15) . . ?
C33 C15 C16 116.7(14) . . ?
C34 C33 C38 120.0 . . ?
C34 C33 C15 121.9(11) . . ?
C38 C33 C15 118.1(11) . . ?
C33 C34 C35 120.0 . . ?
C36 C35 C34 120.0 . . ?
C35 C36 C37 120.0 . . ?
C36 C37 C38 120.0 . . ?
C37 C38 C33 120.0 . . ?
N4 C16 C17 109.8(14) . . ?
N4 C16 C15 126.5(14) . . ?
C17 C16 C15 122.7(15) . . ?
C18 C17 C16 103.2(17) . . ?
C19 C18 C17 105.8(19) . . ?
N4 C19 C18 117.9(17) . . ?
N4 C19 C20 120.6(16) . . ?
C18 C19 C20 121.3(17) . . ?
C1 C20 C19 127.4(16) . . ?
C1 C20 C39 117.5(15) . . ?
C19 C20 C39 115.1(15) . . ?
C40 C39 C44 120.0 . . ?
C40 C39 C20 122.7(10) . . ?
C44 C39 C20 117.3(10) . . ?
C39 C40 C41 120.0 . . ?
C40 C41 C42 120.0 . . ?
C43 C42 C41 120.0 . . ?
C42 C43 C44 120.0 . . ?
C43 C44 C39 120.0 . . ?
N1' Zn2 N4' 88.3(5) . . ?
N1' Zn2 N2' 89.4(4) . . ?
N4' Zn2 N2' 165.4(4) . . ?
N1' Zn2 N3' 160.5(4) . . ?
N4' Zn2 N3' 88.1(4) . . ?
N2' Zn2 N3' 89.2(4) . . ?
N1' Zn2 N5' 105.0(4) . . ?
N4' Zn2 N5' 100.3(4) . . ?
N2' Zn2 N5' 94.2(3) . . ?
N3' Zn2 N5' 94.5(3) . . ?
C45' N5' C49' 120.0 . . ?
C45' N5' Zn2 121.6(4) . . ?
C49' N5' Zn2 118.1(4) . . ?
C46' C45' N5' 120.0 . . ?
C47' C46' C45' 120.0 . . ?
C46' C47' C48' 120.0 . . ?
C46' C47' C47' 121.9(9) . 2 ?
C48' C47' C47' 117.1(9) . 2 ?
C47' C48' C49' 120.0 . . ?
C48' C49' N5' 120.0 . . ?
C4' N1' C1' 110.9(10) . . ?
C4' N1' Zn2 123.6(9) . . ?
C1' N1' Zn2 122.7(8) . . ?
C6' N2' C9' 104.0(10) . . ?
C6' N2' Zn2 125.3(8) . . ?
C9' N2' Zn2 128.6(8) . . ?
C14' N3' C11' 109.1(11) . . ?
C14' N3' Zn2 127.9(8) . . ?
C11' N3' Zn2 121.5(9) . . ?
C19' N4' C16' 103.4(12) . . ?
C19' N4' Zn2 129.9(10) . . ?
C16' N4' Zn2 126.3(9) . . ?
C20' C1' N1' 128.8(12) . . ?
C20' C1' C2' 128.6(12) . . ?
N1' C1' C2' 102.4(10) . . ?
C3' C2' C1' 110.5(13) . . ?
C2' C3' C4' 110.0(14) . . ?
C5' C4' N1' 125.9(13) . . ?
C5' C4' C3' 127.7(14) . . ?
N1' C4' C3' 105.8(12) . . ?
C4' C5' C6' 128.2(13) . . ?
C4' C5' C21' 117.4(12) . . ?
C6' C5' C21' 114.2(12) . . ?
C22' C21' C26' 120.0 . . ?
C22' C21' C5' 118.2(9) . . ?
C26' C21' C5' 121.8(9) . . ?
C21' C22' C23' 120.0 . . ?
C24' C23' C22' 120.0 . . ?
C23' C24' C25' 120.0 . . ?
C26' C25' C24' 120.0 . . ?
C25' C26' C21' 120.0 . . ?
N2' C6' C5' 122.3(11) . . ?
N2' C6' C7' 110.2(10) . . ?
C5' C6' C7' 126.8(12) . . ?
C8' C7' C6' 109.1(12) . . ?
C7' C8' C9' 103.9(14) . . ?
N2' C9' C10' 122.0(13) . . ?
N2' C9' C8' 112.6(12) . . ?
C10' C9' C8' 125.3(14) . . ?
C9' C10' C11' 126.4(14) . . ?
C9' C10' C27' 113.4(12) . . ?
C11' C10' C27' 120.2(13) . . ?
C28' C27' C32' 120.0 . . ?
C28' C27' C10' 121.6(9) . . ?
C32' C27' C10' 118.3(9) . . ?
C29' C28' C27' 120.0 . . ?
C28' C29' C30' 120.0 . . ?
C31' C30' C29' 120.0 . . ?
C30' C31' C32' 120.0 . . ?
C31' C32' C27' 120.0 . . ?
N3' C11' C12' 108.9(14) . . ?
N3' C11' C10' 129.3(14) . . ?
C12' C11' C10' 121.8(15) . . ?
C13' C12' C11' 106.9(15) . . ?
C12' C13' C14' 110.6(17) . . ?
C15' C14' N3' 125.1(13) . . ?
C15' C14' C13' 130.5(15) . . ?
N3' C14' C13' 104.4(12) . . ?
C14' C15' C16' 131.2(15) . . ?
C14' C15' C33' 122.1(14) . . ?
C16' C15' C33' 106.7(11) . . ?
C34' C33' C38' 120.0 . . ?
C34' C33' C15' 121.5(8) . . ?
C38' C33' C15' 118.5(8) . . ?
C35' C34' C33' 120.0 . . ?
C36' C35' C34' 120.0 . . ?
C35' C36' C37' 120.0 . . ?
C38' C37' C36' 120.0 . . ?
C37' C38' C33' 120.0 . . ?
N4' C16' C17' 109.8(11) . . ?
N4' C16' C15' 119.5(12) . . ?
C17' C16' C15' 130.5(12) . . ?
C18' C17' C16' 108.4(12) . . ?
C17' C18' C19' 106.3(12) . . ?
N4' C19' C18' 111.7(13) . . ?
N4' C19' C20' 122.8(13) . . ?
C18' C19' C20' 125.5(13) . . ?
C1' C20' C19' 125.2(12) . . ?
C1' C20' C39' 119.5(11) . . ?
C19' C20' C39' 115.2(11) . . ?
C40' C39' C44' 120.0 . . ?
C40' C39' C20' 117.8(8) . . ?
C44' C39' C20' 121.7(8) . . ?
C41' C40' C39' 120.0 . . ?
C40' C41' C42' 120.0 . . ?
C43' C42' C41' 120.0 . . ?
C42' C43' C44' 120.0 . . ?
C43' C44' C39' 120.0 . . ?

loop_
_geom_bond_atom_site_label_1
_geom_bond_atom_site_label_2
_geom_bond_distance
_geom_bond_site_symmetry_2
_geom_bond_publ_flag
Zn1 N2 1.969(15) . ?
Zn1 N4 2.095(14) . ?
Zn1 N3 2.138(14) . ?
Zn1 N1 2.153(10) . ?
Zn1 N5 2.194(7) . ?
N5 C45 1.3900 . ?
N5 C49 1.3900 . ?
C45 C46 1.3900 . ?
C46 C47 1.3900 . ?
C47 C48 1.3900 . ?
C47 C47 1.534(12) 2_656 ?
C48 C49 1.3900 . ?
N1 C4 1.393(17) . ?
N1 C1 1.360(17) . ?
N2 C9 1.347(19) . ?
N2 C6 1.58(2) . ?
N3 C11 1.390(19) . ?
N3 C14 1.38(2) . ?
N4 C19 1.250(19) . ?
N4 C16 1.42(2) . ?
C1 C20 1.35(2) . ?
C1 C2 1.51(2) . ?
C2 C3 1.32(3) . ?
C3 C4 1.43(3) . ?
C4 C5 1.393(19) . ?
C5 C6 1.48(2) . ?
C5 C21 1.484(15) . ?
C21 C22 1.3900 . ?
C21 C26 1.3900 . ?
C22 C23 1.3900 . ?
C23 C24 1.3900 . ?
C24 C25 1.3900 . ?
C25 C26 1.3900 . ?
C6 C7 1.41(2) . ?
C7 C8 1.41(3) . ?
C8 C9 1.46(3) . ?
C9 C10 1.46(2) . ?
C10 C11 1.38(2) . ?
C10 C27 1.465(18) . ?
C27 C28 1.3900 . ?
C27 C32 1.3900 . ?
C28 C29 1.3900 . ?
C29 C30 1.3900 . ?
C30 C31 1.3900 . ?
C31 C32 1.3900 . ?
C11 C12 1.40(2) . ?
C12 C13 1.41(3) . ?
C13 C14 1.38(3) . ?
C14 C15 1.41(2) . ?
C15 C33 1.451(18) . ?
C15 C16 1.49(2) . ?
C33 C34 1.3900 . ?
C33 C38 1.3900 . ?
C34 C35 1.3900 . ?
C35 C36 1.3900 . ?
C36 C37 1.3900 . ?
C37 C38 1.3900 . ?
C16 C17 1.40(2) . ?
C17 C18 1.38(3) . ?
C18 C19 1.34(3) . ?
C19 C20 1.49(2) . ?
C20 C39 1.53(2) . ?
C39 C40 1.3900 . ?
C39 C44 1.3900 . ?
C40 C41 1.3900 . ?
C41 C42 1.3900 . ?
C42 C43 1.3900 . ?
C43 C44 1.3900 . ?
Zn2 N1' 2.026(10) . ?
Zn2 N4' 2.063(12) . ?
Zn2 N2' 2.052(10) . ?
Zn2 N3' 2.119(9) . ?
Zn2 N5' 2.201(6) . ?
N5' C45' 1.3900 . ?
N5' C49' 1.3900 . ?
C45' C46' 1.3900 . ?
C46' C47' 1.3900 . ?
C47' C48' 1.3900 . ?
C47' C47' 1.528(11) 2 ?
C48' C49' 1.3900 . ?
N1' C4' 1.403(17) . ?
N1' C1' 1.474(16) . ?
N2' C6' 1.368(15) . ?
N2' C9' 1.358(17) . ?
N3' C14' 1.283(14) . ?
N3' C11' 1.345(18) . ?
N4' C19' 1.375(18) . ?
N4' C16' 1.378(17) . ?
C1' C20' 1.312(17) . ?
C1' C2' 1.537(18) . ?
C2' C3' 1.316(19) . ?
C3' C4' 1.51(2) . ?
C4' C5' 1.305(19) . ?
C5' C6' 1.419(18) . ?
C5' C21' 1.586(16) . ?
C21' C22' 1.3900 . ?
C21' C26' 1.3900 . ?
C22' C23' 1.3900 . ?
C23' C24' 1.3900 . ?
C24' C25' 1.3900 . ?
C25' C26' 1.3900 . ?
C6' C7' 1.460(17) . ?
C7' C8' 1.314(19) . ?
C8' C9' 1.48(2) . ?
C9' C10' 1.42(2) . ?
C10' C11' 1.40(2) . ?
C10' C27' 1.569(16) . ?
C27' C28' 1.3900 . ?
C27' C32' 1.3900 . ?
C28' C29' 1.3900 . ?
C29' C30' 1.3900 . ?
C30' C31' 1.3900 . ?
C31' C32' 1.3900 . ?
C11' C12' 1.42(2) . ?
C12' C13' 1.20(2) . ?
C13' C14' 1.50(2) . ?
C14' C15' 1.236(19) . ?
C15' C16' 1.53(2) . ?
C15' C33' 1.603(18) . ?
C33' C34' 1.3900 . ?
C33' C38' 1.3900 . ?
C34' C35' 1.3900 . ?
C35' C36' 1.3900 . ?
C36' C37' 1.3900 . ?
C37' C38' 1.3900 . ?
C16' C17' 1.389(18) . ?
C17' C18' 1.334(18) . ?
C18' C19' 1.380(19) . ?
C19' C20' 1.407(19) . ?
C20' C39' 1.547(14) . ?
C39' C40' 1.3900 . ?
C39' C44' 1.3900 . ?
C40' C41' 1.3900 . ?
C41' C42' 1.3900 . ?
C42' C43' 1.3900 . ?
C43' C44' 1.3900 . ?
